data_7251693
loop_
_publ_author_name
'Gore, Babasaheb Sopan'
'Chen, Hsing-Yin'
'Wang, Jeh-Jeng'

_publ_section_title
;
 Green and sustainable dearomative cycloaddition of arenes via
 visible-light energy transfer catalysis: an atom-economical synthesis of
 N-heterocyclic skeletons
;
_journal_issue 5
_journal_name_full 'Green Chemistry'
_journal_page_first 2475
_journal_page_last 2484
_journal_paper_doi 10.1039/D5GC04174K
_journal_volume 28
_journal_year 2026
_chemical_formula_moiety 'C25 H20 N2 O'
_chemical_formula_sum 'C25 H20 N2 O'
_chemical_formula_weight 364.43
_space_group_crystal_system monoclinic
_space_group_IT_number 14
_space_group_name_Hall '-P 2ybc'
_space_group_name_H-M_alt 'P 1 21/c 1'
_atom_sites_solution_hydrogens geom
_atom_sites_solution_primary dual
_audit_creation_date 2021-09-23
_audit_creation_method
;
Olex2 1.3-ac4
(compiled 2019.04.23 svn.r3594 for Rigaku Oxford Diffraction, GUI svn.r5739)
;
_audit_update_record
;
2022-12-14 deposited with the CCDC.	2025-12-26 downloaded from the CCDC.
;
_cell_angle_alpha 90
_cell_angle_beta 92.894(2)
_cell_angle_gamma 90
_cell_formula_units_Z 4
_cell_length_a 10.5120(2)
_cell_length_b 11.1768(2)
_cell_length_c 15.6769(2)
_cell_measurement_reflns_used 24351
_cell_measurement_temperature 113(2)
_cell_measurement_theta_max 26.9250
_cell_measurement_theta_min 1.9270
_cell_volume 1839.54(5)
_computing_cell_refinement 'CrysAlisPro 1.171.41.56a (Rigaku OD, 2020)'
_computing_data_collection 'CrysAlisPro 1.171.41.56a (Rigaku OD, 2020)'
_computing_data_reduction 'CrysAlisPro 1.171.41.56a (Rigaku OD, 2020)'
_computing_molecular_graphics 'Olex2 (Dolomanov et al., 2009)'
_computing_publication_material 'Olex2 (Dolomanov et al., 2009)'
_computing_structure_refinement 'ShelXL (Sheldrick, 2015)'
_computing_structure_solution 'ShelXT (Sheldrick, 2015)'
_diffrn_ambient_temperature 113(2)
_diffrn_detector 'Hybrid Pixel Array Detector'
_diffrn_detector_area_resol_mean 10.0000
_diffrn_measured_fraction_theta_full 1.000
_diffrn_measured_fraction_theta_max 1.000
_diffrn_measurement_details
;
List of Runs (angles in degrees, time in seconds):

  # Type    Start    End  Width  t~exp~   \w     \q     \k     \f   Frames
#--------------------------------------------------------------------------
  1  \w    -79.00  38.00   0.50   18.34    --   10.60 -82.00 -60.00  234
  2  \w    -79.00  41.00   0.50   18.34    --   10.60 -57.00-180.00  240
  3  \w    -17.00 100.00   0.50   18.34    --   10.60  82.00 -30.00  234
  4  \w    -79.00  36.00   0.50   18.34    --   10.60 -77.00-120.00  230
  5  \w    -15.00 100.00   0.50   18.34    --   10.60  77.00  60.00  230
  6  \w    -17.00 100.00   0.50   18.34    --   10.60  82.00 -60.00  234
  7  \w   -100.00  15.00   0.50   18.34    --  -10.90 -77.00 120.00  230
  8  \w    -79.00  36.00   0.50   18.34    --   10.60 -77.00 120.00  230
  9  \w    -79.00  36.00   0.50   18.34    --   10.60 -77.00   0.00  230
 10  \w    -15.00 100.00   0.50   18.34    --   10.60  77.00-150.00  230
 11  \w    -79.00  15.00   0.50   18.34    --   10.60 -82.00-180.00  188
 12  \w    -79.00  36.00   0.50   18.34    --   10.60 -77.00  60.00  230
;
_diffrn_measurement_device 'four-circle diffractometer'
_diffrn_measurement_device_type 'XtaLAB Pro II AFC12 (RINC): Kappa single'
_diffrn_measurement_method '\w scans'
_diffrn_orient_matrix_type 'CrysAlisPro convention (1999,Acta A55,543-557)'
_diffrn_orient_matrix_UB_11 -0.0032269000
_diffrn_orient_matrix_UB_12 0.0261386000
_diffrn_orient_matrix_UB_13 -0.0412753000
_diffrn_orient_matrix_UB_21 -0.0107517000
_diffrn_orient_matrix_UB_22 0.0568396000
_diffrn_orient_matrix_UB_23 0.0183928000
_diffrn_orient_matrix_UB_31 0.0666549000
_diffrn_orient_matrix_UB_32 0.0104361000
_diffrn_orient_matrix_UB_33 0.0032717000
_diffrn_radiation_monochromator mirror
_diffrn_radiation_probe x-ray
_diffrn_radiation_type 'Mo K\a'
_diffrn_radiation_wavelength 0.71073
_diffrn_reflns_av_R_equivalents 0.0338
_diffrn_reflns_av_unetI/netI 0.0178
_diffrn_reflns_Laue_measured_fraction_full 1.000
_diffrn_reflns_Laue_measured_fraction_max 1.000
_diffrn_reflns_limit_h_max 12
_diffrn_reflns_limit_h_min -12
_diffrn_reflns_limit_k_max 13
_diffrn_reflns_limit_k_min -13
_diffrn_reflns_limit_l_max 18
_diffrn_reflns_limit_l_min -18
_diffrn_reflns_number 39748
_diffrn_reflns_point_group_measured_fraction_full 1.000
_diffrn_reflns_point_group_measured_fraction_max 1.000
_diffrn_reflns_theta_full 25.000
_diffrn_reflns_theta_max 25.000
_diffrn_reflns_theta_min 1.940
_diffrn_source 'micro-focus sealed X-ray tube'
_diffrn_source_type 'Rigaku (Mo) X-ray Source'
_exptl_absorpt_coefficient_mu 0.081
_exptl_absorpt_correction_T_max 1.00000
_exptl_absorpt_correction_T_min 0.49474
_exptl_absorpt_correction_type multi-scan
_exptl_absorpt_process_details
;
CrysAlisPro 1.171.41.56a (Rigaku Oxford Diffraction, 2020)
Empirical absorption correction using spherical harmonics,
 implemented in SCALE3 ABSPACK scaling algorithm.
;
_exptl_crystal_colour colourless
_exptl_crystal_colour_primary colourless
_exptl_crystal_density_diffrn 1.316
_exptl_crystal_description block
_exptl_crystal_F_000 768
_exptl_crystal_size_max 0.25
_exptl_crystal_size_mid 0.2
_exptl_crystal_size_min 0.2
_refine_diff_density_max 0.194
_refine_diff_density_min -0.193
_refine_diff_density_rms 0.037
_refine_ls_extinction_method none
_refine_ls_goodness_of_fit_ref 1.066
_refine_ls_hydrogen_treatment constr
_refine_ls_matrix_type full
_refine_ls_number_parameters 254
_refine_ls_number_reflns 3243
_refine_ls_number_restraints 960
_refine_ls_restrained_S_all 0.953
_refine_ls_R_factor_all 0.0383
_refine_ls_R_factor_gt 0.0335
_refine_ls_shift/su_max 0.003
_refine_ls_shift/su_mean 0.000
_refine_ls_structure_factor_coef Fsqd
_refine_ls_weighting_details 'w=1/[\s^2^(Fo^2^)+(0.0355P)^2^+0.6723P] where P=(Fo^2^+2Fc^2^)/3'
_refine_ls_weighting_scheme calc
_refine_ls_wR_factor_gt 0.0800
_refine_ls_wR_factor_ref 0.0827
_reflns_Friedel_coverage 0.000
_reflns_number_gt 2900
_reflns_number_total 3243
_reflns_threshold_expression 'I > 2\s(I)'
_cod_data_source_file d5gc04174k2.cif
_cod_data_source_block k11009-jjw-i(tpg-75)
_cod_database_code 7251693
_shelx_shelxl_version_number 2018/3
_chemical_oxdiff_formula 'C25 H21 O N'
_shelx_space_group_comment
;
The symmetry employed for this shelxl refinement is uniquely defined
by the following loop, which should always be used as a source of
symmetry information in preference to the above space-group names.
They are only intended as comments.
;
_shelx_estimated_absorpt_t_max 0.984
_shelx_estimated_absorpt_t_min 0.980
_diffrn_oxdiff_digest_frames
;
0113726419dadcd2a079d127e44d191712000251777
;
_reflns_odcompleteness_completeness 99.90
_reflns_odcompleteness_iscentric 1
_reflns_odcompleteness_theta 26.32
_olex2_refinement_description
;
1. Fixed Uiso
 At 1.2 times of:
  All C(H) groups
 At 1.5 times of:
  All C(H,H,H) groups
2. Uiso/Uaniso restraints and constraints
C1 \\sim C2 \\sim C3 \\sim C4 \\sim C5 \\sim C6 \\sim C7 \\sim C8 \\sim C9
\\sim C10 \\sim C11 \\sim C12 \\sim C13 \\sim C14 \\sim C15 \\sim C16 \\sim C17
\\sim C18 \\sim C19 \\sim C20 \\sim C21 \\sim C22 \\sim C23 \\sim C24 \\sim C25
\\sim N1 \\sim N2 \\sim O1: within 3.8A with sigma of 0.01 and sigma for
terminal atoms of 0.02
3.a Ternary CH refined with riding coordinates:
 C3(H3), C9(H9), C10(H10), C17(H17)
3.b Aromatic/amide H refined with riding coordinates:
 C5(H5), C6(H6), C7(H7), C8(H8), C12(H12), C13(H13), C14(H14), C15(H15),
 C19(H19), C20(H20), C21(H21), C22(H22), C23(H23)
3.c Idealised Me refined as rotating group:
 C25(H25A,H25B,H25C)
;
_olex2_submission_special_instructions 'No special instructions were received'
_oxdiff_exptl_absorpt_empirical_details
;
Empirical correction (ABSPACK) includes:
- Absorption correction using spherical harmonics
- Frame scaling
;
_oxdiff_exptl_absorpt_empirical_full_max 1.582
_oxdiff_exptl_absorpt_empirical_full_min 0.540

loop_
_space_group_symop_operation_xyz
'x, y, z'
'-x, y+1/2, -z+1/2'
'-x, -y, -z'
'x, -y-1/2, z-1/2'

loop_
_atom_site_label
_atom_site_type_symbol
_atom_site_fract_x
_atom_site_fract_y
_atom_site_fract_z
_atom_site_U_iso_or_equiv
_atom_site_adp_type
_atom_site_occupancy
_atom_site_site_symmetry_order
_atom_site_calc_flag
_atom_site_refinement_flags_posn
_atom_site_refinement_flags_adp
_atom_site_refinement_flags_occupancy
_atom_site_disorder_assembly
_atom_site_disorder_group
O1 O 1.09156(8) 0.42973(8) 0.16967(6) 0.0269(2) Uani 1 1 d . U . . .
N1 N 0.96569(10) 0.57469(9) 0.10368(6) 0.0207(2) Uani 1 1 d . U . . .
N2 N 0.86264(11) 0.21169(10) 0.20258(7) 0.0267(3) Uani 1 1 d . U . . .
C1 C 0.98955(12) 0.47950(11) 0.15424(7) 0.0205(3) Uani 1 1 d . U . . .
C2 C 0.86141(11) 0.44441(10) 0.19146(7) 0.0178(3) Uani 1 1 d . U . . .
C3 C 0.76379(11) 0.49565(10) 0.12288(7) 0.0178(3) Uani 1 1 d . U . . .
H3 H 0.759293 0.444166 0.070651 0.021 Uiso 1 1 calc R . . . .
C4 C 0.83274(11) 0.61646(11) 0.10531(7) 0.0190(3) Uani 1 1 d . U . . .
C5 C 0.78746(12) 0.66783(11) 0.02075(8) 0.0238(3) Uani 1 1 d . U . . .
H5 H 0.808776 0.627705 -0.030004 0.029 Uiso 1 1 calc R . . . .
C6 C 0.71876(13) 0.76724(12) 0.01427(8) 0.0274(3) Uani 1 1 d . U . . .
H6 H 0.687466 0.792803 -0.040649 0.033 Uiso 1 1 calc R . . . .
C7 C 0.68963(13) 0.83872(12) 0.08883(8) 0.0271(3) Uani 1 1 d . U . . .
H7 H 0.635978 0.906798 0.081972 0.033 Uiso 1 1 calc R . . . .
C8 C 0.73727(12) 0.80961(11) 0.16594(8) 0.0241(3) Uani 1 1 d . U . . .
H8 H 0.718760 0.859870 0.212584 0.029 Uiso 1 1 calc R . . . .
C9 C 0.81889(12) 0.70140(10) 0.18336(7) 0.0194(3) Uani 1 1 d . U . . .
H9 H 0.905975 0.729594 0.202556 0.023 Uiso 1 1 calc R . . . .
C10 C 0.76446(12) 0.62786(10) 0.25749(7) 0.0188(3) Uani 1 1 d . U . . .
H10 H 0.759855 0.678978 0.309589 0.023 Uiso 1 1 calc R . . . .
C11 C 0.63372(12) 0.58685(10) 0.22826(7) 0.0186(3) Uani 1 1 d . U . . .
C12 C 0.51995(12) 0.61180(11) 0.26555(8) 0.0229(3) Uani 1 1 d . U . . .
H12 H 0.519108 0.661740 0.314556 0.027 Uiso 1 1 calc R . . . .
C13 C 0.40715(13) 0.56337(12) 0.23088(9) 0.0263(3) Uani 1 1 d . U . . .
H13 H 0.328993 0.579959 0.256398 0.032 Uiso 1 1 calc R . . . .
C14 C 0.40827(12) 0.49081(12) 0.15908(8) 0.0264(3) Uani 1 1 d . U . . .
H14 H 0.330798 0.457552 0.136012 0.032 Uiso 1 1 calc R . . . .
C15 C 0.52145(12) 0.46638(11) 0.12065(8) 0.0217(3) Uani 1 1 d . U . . .
H15 H 0.521781 0.417336 0.071170 0.026 Uiso 1 1 calc R . . . .
C16 C 0.63429(12) 0.51462(10) 0.15551(7) 0.0182(3) Uani 1 1 d . U . . .
C17 C 0.84865(12) 0.51540(10) 0.27789(7) 0.0184(3) Uani 1 1 d . U . . .
H17 H 0.935603 0.544530 0.296554 0.022 Uiso 1 1 calc R . . . .
C18 C 0.79707(11) 0.44642(10) 0.35200(7) 0.0189(3) Uani 1 1 d . U . . .
C19 C 0.85190(13) 0.46808(11) 0.43345(8) 0.0228(3) Uani 1 1 d . U . . .
H19 H 0.922333 0.521116 0.440027 0.027 Uiso 1 1 calc R . . . .
C20 C 0.80532(13) 0.41350(12) 0.50504(8) 0.0265(3) Uani 1 1 d . U . . .
H20 H 0.843615 0.429456 0.560048 0.032 Uiso 1 1 calc R . . . .
C21 C 0.70313(13) 0.33590(12) 0.49615(8) 0.0267(3) Uani 1 1 d . U . . .
H21 H 0.671262 0.298229 0.545028 0.032 Uiso 1 1 calc R . . . .
C22 C 0.64727(13) 0.31314(11) 0.41593(8) 0.0247(3) Uani 1 1 d . U . . .
H22 H 0.577135 0.259699 0.409762 0.030 Uiso 1 1 calc R . . . .
C23 C 0.69367(12) 0.36835(11) 0.34444(8) 0.0212(3) Uani 1 1 d . U . . .
H23 H 0.654416 0.352692 0.289661 0.025 Uiso 1 1 calc R . . . .
C24 C 0.85861(11) 0.31395(11) 0.19972(7) 0.0200(3) Uani 1 1 d . U . . .
C25 C 1.06585(13) 0.64955(12) 0.07162(8) 0.0270(3) Uani 1 1 d . U . . .
H25A H 1.065249 0.727588 0.100096 0.040 Uiso 1 1 calc GR . . . .
H25B H 1.051198 0.660590 0.009895 0.040 Uiso 1 1 calc GR . . . .
H25C H 1.148590 0.610907 0.083280 0.040 Uiso 1 1 calc GR . . . .

loop_
_atom_site_aniso_label
_atom_site_aniso_U_11
_atom_site_aniso_U_22
_atom_site_aniso_U_33
_atom_site_aniso_U_23
_atom_site_aniso_U_13
_atom_site_aniso_U_12
O1 0.0185(5) 0.0295(5) 0.0329(5) -0.0012(4) 0.0044(4) 0.0021(4)
N1 0.0179(5) 0.0206(5) 0.0242(5) -0.0018(4) 0.0064(4) -0.0038(4)
N2 0.0295(6) 0.0213(6) 0.0295(6) -0.0015(5) 0.0045(5) 0.0008(5)
C1 0.0194(7) 0.0207(6) 0.0215(6) -0.0054(5) 0.0033(5) -0.0017(5)
C2 0.0173(6) 0.0170(6) 0.0193(6) -0.0013(5) 0.0024(5) -0.0009(5)
C3 0.0190(6) 0.0173(6) 0.0173(5) -0.0016(5) 0.0017(5) -0.0017(5)
C4 0.0182(6) 0.0188(6) 0.0204(6) -0.0011(5) 0.0038(5) -0.0020(5)
C5 0.0271(7) 0.0248(7) 0.0196(6) 0.0001(5) 0.0038(5) -0.0071(5)
C6 0.0307(7) 0.0281(7) 0.0232(6) 0.0075(5) 0.0001(5) -0.0054(6)
C7 0.0271(7) 0.0204(6) 0.0342(7) 0.0066(5) 0.0047(6) 0.0006(5)
C8 0.0263(7) 0.0180(6) 0.0286(6) 0.0003(5) 0.0074(5) -0.0015(5)
C9 0.0206(6) 0.0168(6) 0.0207(6) -0.0018(5) 0.0022(5) -0.0028(5)
C10 0.0215(6) 0.0172(6) 0.0177(6) -0.0025(5) 0.0026(5) -0.0002(5)
C11 0.0208(6) 0.0161(6) 0.0191(6) 0.0038(5) 0.0026(5) 0.0014(5)
C12 0.0260(7) 0.0185(6) 0.0245(6) 0.0031(5) 0.0067(5) 0.0030(5)
C13 0.0192(7) 0.0255(7) 0.0348(7) 0.0089(6) 0.0079(5) 0.0043(5)
C14 0.0191(7) 0.0268(7) 0.0330(7) 0.0081(6) -0.0018(5) -0.0028(5)
C15 0.0227(7) 0.0205(6) 0.0218(6) 0.0038(5) -0.0014(5) -0.0020(5)
C16 0.0189(6) 0.0162(6) 0.0195(6) 0.0040(5) 0.0023(5) -0.0003(5)
C17 0.0174(6) 0.0185(6) 0.0191(6) -0.0016(5) 0.0004(5) -0.0011(5)
C18 0.0199(6) 0.0164(6) 0.0206(6) -0.0004(5) 0.0028(5) 0.0044(5)
C19 0.0255(7) 0.0195(6) 0.0233(6) -0.0009(5) 0.0005(5) 0.0019(5)
C20 0.0344(8) 0.0257(7) 0.0195(6) -0.0008(5) 0.0014(5) 0.0066(6)
C21 0.0334(8) 0.0240(7) 0.0237(6) 0.0049(5) 0.0106(6) 0.0080(6)
C22 0.0230(7) 0.0207(6) 0.0310(7) 0.0021(5) 0.0074(5) 0.0030(5)
C23 0.0210(7) 0.0204(6) 0.0223(6) -0.0004(5) 0.0020(5) 0.0022(5)
C24 0.0169(6) 0.0237(7) 0.0197(6) -0.0020(5) 0.0026(5) 0.0002(5)
C25 0.0243(7) 0.0255(7) 0.0319(7) -0.0022(6) 0.0098(6) -0.0078(6)

loop_
_atom_type_symbol
_atom_type_description
_atom_type_scat_dispersion_real
_atom_type_scat_dispersion_imag
_atom_type_scat_source
C C 0.0033 0.0016 'International Tables Vol C Tables 4.2.6.8 and 6.1.1.4'
H H 0.0000 0.0000 'International Tables Vol C Tables 4.2.6.8 and 6.1.1.4'
N N 0.0061 0.0033 'International Tables Vol C Tables 4.2.6.8 and 6.1.1.4'
O O 0.0106 0.0060 'International Tables Vol C Tables 4.2.6.8 and 6.1.1.4'

loop_
_geom_angle_atom_site_label_1
_geom_angle_atom_site_label_2
_geom_angle_atom_site_label_3
_geom_angle
_geom_angle_site_symmetry_1
_geom_angle_site_symmetry_3
_geom_angle_publ_flag
C1 N1 C4 112.92(10) . . ?
C1 N1 C25 122.89(11) . . ?
C25 N1 C4 121.81(10) . . ?
O1 C1 N1 127.86(12) . . ?
O1 C1 C2 125.66(11) . . ?
N1 C1 C2 106.47(10) . . ?
C1 C2 C3 101.68(9) . . ?
C1 C2 C17 108.02(9) . . ?
C3 C2 C17 109.00(9) . . ?
C24 C2 C1 107.93(10) . . ?
C24 C2 C3 114.31(10) . . ?
C24 C2 C17 114.89(10) . . ?
C2 C3 H3 110.8 . . ?
C2 C3 C4 98.28(9) . . ?
C4 C3 H3 110.8 . . ?
C16 C3 C2 113.33(9) . . ?
C16 C3 H3 110.8 . . ?
C16 C3 C4 112.12(10) . . ?
N1 C4 C3 100.24(9) . . ?
N1 C4 C5 111.37(10) . . ?
N1 C4 C9 109.39(10) . . ?
C5 C4 C3 110.92(10) . . ?
C5 C4 C9 114.95(10) . . ?
C9 C4 C3 108.95(9) . . ?
C4 C5 H5 118.8 . . ?
C6 C5 C4 122.39(11) . . ?
C6 C5 H5 118.8 . . ?
C5 C6 H6 118.9 . . ?
C5 C6 C7 122.15(12) . . ?
C7 C6 H6 118.9 . . ?
C6 C7 H7 119.6 . . ?
C8 C7 C6 120.71(12) . . ?
C8 C7 H7 119.6 . . ?
C7 C8 H8 118.3 . . ?
C7 C8 C9 123.39(12) . . ?
C9 C8 H8 118.3 . . ?
C4 C9 H9 107.9 . . ?
C8 C9 C4 115.01(10) . . ?
C8 C9 H9 107.9 . . ?
C8 C9 C10 109.48(10) . . ?
C10 C9 C4 108.45(9) . . ?
C10 C9 H9 107.9 . . ?
C9 C10 H10 110.1 . . ?
C9 C10 C17 110.64(9) . . ?
C11 C10 C9 107.42(9) . . ?
C11 C10 H10 110.1 . . ?
C11 C10 C17 108.55(9) . . ?
C17 C10 H10 110.1 . . ?
C12 C11 C10 127.39(11) . . ?
C12 C11 C16 119.99(11) . . ?
C16 C11 C10 112.62(10) . . ?
C11 C12 H12 120.2 . . ?
C11 C12 C13 119.63(12) . . ?
C13 C12 H12 120.2 . . ?
C12 C13 H13 119.9 . . ?
C14 C13 C12 120.20(12) . . ?
C14 C13 H13 119.9 . . ?
C13 C14 H14 119.7 . . ?
C15 C14 C13 120.65(12) . . ?
C15 C14 H14 119.7 . . ?
C14 C15 H15 120.4 . . ?
C14 C15 C16 119.11(12) . . ?
C16 C15 H15 120.4 . . ?
C11 C16 C3 113.77(10) . . ?
C15 C16 C3 125.81(11) . . ?
C15 C16 C11 120.42(11) . . ?
C2 C17 H17 107.3 . . ?
C10 C17 C2 107.46(9) . . ?
C10 C17 H17 107.3 . . ?
C18 C17 C2 116.75(10) . . ?
C18 C17 C10 110.20(9) . . ?
C18 C17 H17 107.3 . . ?
C19 C18 C17 117.74(11) . . ?
C23 C18 C17 124.07(11) . . ?
C23 C18 C19 118.08(11) . . ?
C18 C19 H19 119.4 . . ?
C20 C19 C18 121.15(12) . . ?
C20 C19 H19 119.4 . . ?
C19 C20 H20 120.1 . . ?
C21 C20 C19 119.89(12) . . ?
C21 C20 H20 120.1 . . ?
C20 C21 H21 120.0 . . ?
C20 C21 C22 119.91(12) . . ?
C22 C21 H21 120.0 . . ?
C21 C22 H22 120.0 . . ?
C21 C22 C23 120.08(12) . . ?
C23 C22 H22 120.0 . . ?
C18 C23 H23 119.6 . . ?
C22 C23 C18 120.88(12) . . ?
C22 C23 H23 119.6 . . ?
N2 C24 C2 175.57(13) . . ?
N1 C25 H25A 109.5 . . ?
N1 C25 H25B 109.5 . . ?
N1 C25 H25C 109.5 . . ?
H25A C25 H25B 109.5 . . ?
H25A C25 H25C 109.5 . . ?
H25B C25 H25C 109.5 . . ?

loop_
_geom_bond_atom_site_label_1
_geom_bond_atom_site_label_2
_geom_bond_distance
_geom_bond_site_symmetry_2
_geom_bond_publ_flag
O1 C1 1.2214(15) . ?
N1 C1 1.3428(16) . ?
N1 C4 1.4750(16) . ?
N1 C25 1.4540(16) . ?
N2 C24 1.1445(16) . ?
C1 C2 1.5454(17) . ?
C2 C3 1.5574(16) . ?
C2 C17 1.5816(15) . ?
C2 C24 1.4644(17) . ?
C3 H3 1.0000 . ?
C3 C4 1.5635(16) . ?
C3 C16 1.4933(17) . ?
C4 C5 1.4999(17) . ?
C4 C9 1.5612(16) . ?
C5 H5 0.9500 . ?
C5 C6 1.3263(19) . ?
C6 H6 0.9500 . ?
C6 C7 1.4609(19) . ?
C7 H7 0.9500 . ?
C7 C8 1.3255(18) . ?
C8 H8 0.9500 . ?
C8 C9 1.4999(17) . ?
C9 H9 1.0000 . ?
C9 C10 1.5558(16) . ?
C10 H10 1.0000 . ?
C10 C11 1.4985(17) . ?
C10 C17 1.5610(16) . ?
C11 C12 1.3858(17) . ?
C11 C16 1.3976(17) . ?
C12 H12 0.9500 . ?
C12 C13 1.3890(19) . ?
C13 H13 0.9500 . ?
C13 C14 1.3879(19) . ?
C14 H14 0.9500 . ?
C14 C15 1.3875(18) . ?
C15 H15 0.9500 . ?
C15 C16 1.3895(17) . ?
C17 H17 1.0000 . ?
C17 C18 1.5172(16) . ?
C18 C19 1.3954(17) . ?
C18 C23 1.3942(17) . ?
C19 H19 0.9500 . ?
C19 C20 1.3881(18) . ?
C20 H20 0.9500 . ?
C20 C21 1.382(2) . ?
C21 H21 0.9500 . ?
C21 C22 1.3843(19) . ?
C22 H22 0.9500 . ?
C22 C23 1.3892(17) . ?
C23 H23 0.9500 . ?
C25 H25A 0.9800 . ?
C25 H25B 0.9800 . ?
C25 H25C 0.9800 . ?

loop_
_geom_torsion_atom_site_label_1
_geom_torsion_atom_site_label_2
_geom_torsion_atom_site_label_3
_geom_torsion_atom_site_label_4
_geom_torsion
_geom_torsion_site_symmetry_1
_geom_torsion_site_symmetry_2
_geom_torsion_site_symmetry_3
_geom_torsion_site_symmetry_4
_geom_torsion_publ_flag
O1 C1 C2 C3 -156.10(12) . . . . ?
O1 C1 C2 C17 89.26(14) . . . . ?
O1 C1 C2 C24 -35.52(16) . . . . ?
N1 C1 C2 C3 24.69(11) . . . . ?
N1 C1 C2 C17 -89.94(11) . . . . ?
N1 C1 C2 C24 145.28(10) . . . . ?
N1 C4 C5 C6 -137.68(12) . . . . ?
N1 C4 C9 C8 139.04(10) . . . . ?
N1 C4 C9 C10 -98.05(11) . . . . ?
C1 N1 C4 C3 -30.24(12) . . . . ?
C1 N1 C4 C5 -147.65(10) . . . . ?
C1 N1 C4 C9 84.18(12) . . . . ?
C1 C2 C3 C4 -40.63(10) . . . . ?
C1 C2 C3 C16 -159.12(10) . . . . ?
C1 C2 C17 C10 97.69(11) . . . . ?
C1 C2 C17 C18 -137.99(10) . . . . ?
C2 C3 C4 N1 42.16(10) . . . . ?
C2 C3 C4 C5 159.90(10) . . . . ?
C2 C3 C4 C9 -72.60(11) . . . . ?
C2 C3 C16 C11 55.11(13) . . . . ?
C2 C3 C16 C15 -124.03(12) . . . . ?
C2 C17 C18 C19 140.80(11) . . . . ?
C2 C17 C18 C23 -43.17(16) . . . . ?
C3 C2 C17 C10 -12.02(12) . . . . ?
C3 C2 C17 C18 112.30(11) . . . . ?
C3 C4 C5 C6 111.59(13) . . . . ?
C3 C4 C9 C8 -112.29(11) . . . . ?
C3 C4 C9 C10 10.63(13) . . . . ?
C4 N1 C1 O1 -175.52(11) . . . . ?
C4 N1 C1 C2 3.66(13) . . . . ?
C4 C3 C16 C11 -55.05(13) . . . . ?
C4 C3 C16 C15 125.81(12) . . . . ?
C4 C5 C6 C7 4.4(2) . . . . ?
C4 C9 C10 C11 -63.77(12) . . . . ?
C4 C9 C10 C17 54.55(12) . . . . ?
C5 C4 C9 C8 12.89(15) . . . . ?
C5 C4 C9 C10 135.81(11) . . . . ?
C5 C6 C7 C8 3.7(2) . . . . ?
C6 C7 C8 C9 -2.3(2) . . . . ?
C7 C8 C9 C4 -6.24(18) . . . . ?
C7 C8 C9 C10 -128.61(13) . . . . ?
C8 C9 C10 C11 62.43(12) . . . . ?
C8 C9 C10 C17 -179.24(10) . . . . ?
C9 C4 C5 C6 -12.56(17) . . . . ?
C9 C10 C11 C12 -120.50(13) . . . . ?
C9 C10 C11 C16 60.30(12) . . . . ?
C9 C10 C17 C2 -53.51(12) . . . . ?
C9 C10 C17 C18 178.28(9) . . . . ?
C10 C11 C12 C13 -178.30(11) . . . . ?
C10 C11 C16 C3 -0.61(14) . . . . ?
C10 C11 C16 C15 178.58(10) . . . . ?
C10 C17 C18 C19 -96.28(13) . . . . ?
C10 C17 C18 C23 79.75(14) . . . . ?
C11 C10 C17 C2 64.12(11) . . . . ?
C11 C10 C17 C18 -64.08(12) . . . . ?
C11 C12 C13 C14 -0.28(18) . . . . ?
C12 C11 C16 C3 -179.88(10) . . . . ?
C12 C11 C16 C15 -0.69(17) . . . . ?
C12 C13 C14 C15 -0.47(19) . . . . ?
C13 C14 C15 C16 0.63(18) . . . . ?
C14 C15 C16 C3 179.03(11) . . . . ?
C14 C15 C16 C11 -0.05(17) . . . . ?
C16 C3 C4 N1 161.57(9) . . . . ?
C16 C3 C4 C5 -80.68(12) . . . . ?
C16 C3 C4 C9 46.82(13) . . . . ?
C16 C11 C12 C13 0.85(18) . . . . ?
C17 C2 C3 C4 73.29(10) . . . . ?
C17 C2 C3 C16 -45.21(13) . . . . ?
C17 C10 C11 C12 119.84(13) . . . . ?
C17 C10 C11 C16 -59.36(12) . . . . ?
C17 C18 C19 C20 176.39(11) . . . . ?
C17 C18 C23 C22 -176.46(11) . . . . ?
C18 C19 C20 C21 0.20(19) . . . . ?
C19 C18 C23 C22 -0.45(18) . . . . ?
C19 C20 C21 C22 -0.21(19) . . . . ?
C20 C21 C22 C23 -0.11(19) . . . . ?
C21 C22 C23 C18 0.45(19) . . . . ?
C23 C18 C19 C20 0.13(18) . . . . ?
C24 C2 C3 C4 -156.63(10) . . . . ?
C24 C2 C3 C16 84.87(13) . . . . ?
C24 C2 C17 C10 -141.79(11) . . . . ?
C24 C2 C17 C18 -17.47(15) . . . . ?
C25 N1 C1 O1 -12.79(19) . . . . ?
C25 N1 C1 C2 166.39(10) . . . . ?
C25 N1 C4 C3 166.82(10) . . . . ?
C25 N1 C4 C5 49.42(14) . . . . ?
C25 N1 C4 C9 -78.76(13) . . . . ?
